data_8102189
loop_
_publ_author_name
'Li, Ren-Tao'
'Jiang, Wen-Jun'
'Li, Xiao-Xiang'
'Cai, Tie-Jun'
'Deng, Qian'
'Peng, Zhen-Shan'
'Huang, Ming-Zhong'

_publ_section_title
;
Crystal structure of tris(1,10-phenanthroline-5,6-dione)nickel(II) 
diperchlorate, [Ni(C~12~H~6~N~2~O~2~)~3~][ClO~4~]~2~
;
_journal_issue 4
_journal_name_full 'Zeitschrift f\"ur Kristallographie - New Crystal Structures'
_journal_page_first 395
_journal_page_last 397
_journal_volume 222
_journal_year 2007
_chemical_formula_structural '[Ni(C12H6N2O2)3][ClO4]2'
_chemical_formula_sum 'C36 H18 Cl2 N6 Ni O14'
_chemical_formula_weight 888.17
_chemical_name_common
;
tris(1,10-phenanthroline-5,6-dione)-nickel diperchlorate
;
_chemical_name_systematic
; 
 tris(1,10-phenanthroline-5,6-dione)nickel(II) diperchlorate
;
_space_group_IT_number 14
_symmetry_cell_setting monoclinic
_symmetry_space_group_name_Hall '-P 2yn'
_symmetry_space_group_name_H-M 'P 1 21/n 1'
_atom_sites_solution_hydrogens geom
_atom_sites_solution_primary direct
_atom_sites_solution_secondary difmap
_audit_creation_method SHELXL-97
_cell_angle_alpha 90.00
_cell_angle_beta 93.3830(10)
_cell_angle_gamma 90.00
_cell_formula_units_Z 4
_cell_length_a 10.5035(9)
_cell_length_b 17.8918(15)
_cell_length_c 18.7366(15)
_cell_measurement_temperature 273(2)
_cell_measurement_theta_max 28.5
_cell_measurement_theta_min 1.05
_cell_volume 3515.0(5)
_computing_cell_refinement 'Bruker SMART'
_computing_data_collection 'Bruker SMART'
_computing_data_reduction 'Bruker SMART'
_computing_molecular_graphics 'Bruker SHELXTL'
_computing_publication_material 'Bruker SHELXTL'
_computing_structure_refinement 'SHELXL-97 (Sheldrick, 1997)'
_computing_structure_solution 'SHELXS-97 (Sheldrick, 1990)'
_diffrn_ambient_temperature 273(2)
_diffrn_detector_area_resol_mean 8.40
_diffrn_measured_fraction_theta_full 0.993
_diffrn_measured_fraction_theta_max 0.993
_diffrn_measurement_device_type 'Bruker SMART Apex II CCD'
_diffrn_measurement_method omega
_diffrn_radiation_monochromator graphite
_diffrn_radiation_source 'fine-focus sealed tube'
_diffrn_radiation_type MoK\a
_diffrn_radiation_wavelength 0.71073
_diffrn_reflns_av_R_equivalents 0.0535
_diffrn_reflns_av_sigmaI/netI 0.0601
_diffrn_reflns_limit_h_max 13
_diffrn_reflns_limit_h_min -13
_diffrn_reflns_limit_k_max 23
_diffrn_reflns_limit_k_min -23
_diffrn_reflns_limit_l_max 24
_diffrn_reflns_limit_l_min -24
_diffrn_reflns_number 29755
_diffrn_reflns_theta_full 28.28
_diffrn_reflns_theta_max 28.28
_diffrn_reflns_theta_min 2.25
_diffrn_standards_decay_% negligible
_diffrn_standards_interval_count none
_diffrn_standards_number 0
_exptl_absorpt_coefficient_mu 0.788
_exptl_absorpt_correction_T_max 0.870
_exptl_absorpt_correction_T_min 0.817
_exptl_absorpt_correction_type empirical
_exptl_absorpt_process_details 'SADABS (Sheldrick, 2002)'
_exptl_crystal_colour ORANGE
_exptl_crystal_density_diffrn 1.678
_exptl_crystal_density_method 'not measured'
_exptl_crystal_description BLOCK
_exptl_crystal_F_000 1800
_exptl_crystal_size_max 0.256
_exptl_crystal_size_mid 0.245
_exptl_crystal_size_min 0.177
_refine_diff_density_max 0.818
_refine_diff_density_min -0.522
_refine_diff_density_rms 0.067
_refine_ls_extinction_method none
_refine_ls_goodness_of_fit_ref 1.033
_refine_ls_hydrogen_treatment constr
_refine_ls_matrix_type full
_refine_ls_number_parameters 596
_refine_ls_number_reflns 8656
_refine_ls_number_restraints 134
_refine_ls_restrained_S_all 1.112
_refine_ls_R_factor_all 0.1087
_refine_ls_R_factor_gt 0.0569
_refine_ls_shift/su_max 0.001
_refine_ls_shift/su_mean 0.000
_refine_ls_structure_factor_coef Fsqd
_refine_ls_weighting_details 'calc w=1/[\s^2^(Fo^2^)+(0.0788P)^2^+0.7141P] where P=(Fo^2^+2Fc^2^)/3'
_refine_ls_weighting_scheme calc
_refine_ls_wR_factor_gt 0.1389
_refine_ls_wR_factor_ref 0.1682
_reflns_number_gt 4944
_reflns_number_total 8656
_reflns_threshold_expression >2sigma(I)
_cod_data_source_file 1267-2111.cff
_cod_data_source_block tref
_cod_depositor_comments
;
The following automatic conversions were performed:
'_symmetry_cell_setting' value 'Monoclinic' changed to 'monoclinic'
according to '/home/saulius/struct/CIF-dictionaries/cif_core.dic'
dictionary named 'cif_core.dic' version 2.4.1 from 2010-06-29.

Automatic conversion script
Id: cif_fix_enum 1555 2011-01-17 13:19:09Z saulius 
;
_cod_original_sg_symbol_H-M P12(1)/n1
_cod_database_code 8102189

loop_
_symmetry_equiv_pos_as_xyz
'x, y, z'
'-x+1/2, y+1/2, -z+1/2'
'-x, -y, -z'
'x-1/2, -y-1/2, z-1/2'

loop_
_atom_site_label
_atom_site_type_symbol
_atom_site_fract_x
_atom_site_fract_y
_atom_site_fract_z
_atom_site_U_iso_or_equiv
_atom_site_adp_type
_atom_site_occupancy
_atom_site_symmetry_multiplicity
_atom_site_Wyckoff_symbol
_atom_site_calc_flag
_atom_site_refinement_flags
_atom_site_disorder_assembly
_atom_site_disorder_group
Ni1 Ni 0.68915(4) 0.21590(3) 0.10528(2) 0.03968(16) Uani 1 4 e d . . .
Cl1 Cl 0.17641(14) 0.12492(10) 0.02175(8) 0.0911(5) Uani 1 4 e d D . .
Cl2 Cl 0.77502(11) 0.52093(6) 0.12995(6) 0.0624(3) Uani 1 4 e d D . .
O1 O 0.8751(4) 0.1268(2) -0.20767(17) 0.0964(13) Uani 1 4 e d . . .
O2 O 1.0177(4) 0.2499(2) -0.17593(18) 0.0924(12) Uani 1 4 e d . . .
O3 O 0.1460(3) 0.2355(2) 0.2491(2) 0.0938(12) Uani 1 4 e d . . .
O4 O 0.1369(3) 0.3575(3) 0.1649(2) 0.1086(14) Uani 1 4 e d . . .
O5 O 1.0233(3) 0.22427(18) 0.40764(16) 0.0725(9) Uani 1 4 e d . . .
O6 O 1.0864(3) 0.0870(2) 0.35619(16) 0.0745(9) Uani 1 4 e d . . .
O7A O 0.2002(11) 0.0564(5) 0.0531(6) 0.170(5) Uani 0.608(7) 4 e d PDU A 1
O8A O 0.1167(5) 0.1726(3) 0.0778(3) 0.081(2) Uani 0.608(7) 4 e d PDU A 1
O9A O 0.2905(8) 0.1628(6) 0.0089(5) 0.144(4) Uani 0.608(7) 4 e d PDU A 1
O10A O 0.0956(8) 0.1241(5) -0.0398(4) 0.095(3) Uani 0.608(7) 4 e d PDU A 1
O7B O 0.1908(16) 0.0930(9) 0.0869(6) 0.181(8) Uani 0.392(7) 4 e d PDU A 2
O8B O 0.2288(13) 0.1939(5) 0.0083(8) 0.130(6) Uani 0.392(7) 4 e d PDU A 2
O9B O 0.2643(10) 0.0759(6) -0.0198(6) 0.133(5) Uani 0.392(7) 4 e d PDU A 2
O10B O 0.0593(9) 0.1108(9) -0.0141(6) 0.089(4) Uani 0.392(7) 4 e d PDU A 2
O11A O 0.7869(9) 0.4962(5) 0.2024(3) 0.108(3) Uani 0.608(7) 4 e d PDU A 1
O12A O 0.9012(7) 0.5155(4) 0.1048(5) 0.112(3) Uani 0.608(7) 4 e d PDU A 1
O13A O 0.6894(9) 0.4786(5) 0.0909(5) 0.133(4) Uani 0.608(7) 4 e d PDU A 1
O11B O 0.8553(10) 0.4800(6) 0.1769(6) 0.091(4) Uani 0.392(7) 4 e d PDU A 2
O12B O 0.8079(12) 0.5099(6) 0.0578(4) 0.092(4) Uani 0.392(7) 4 e d PDU A 2
O13B O 0.6499(8) 0.4871(6) 0.1310(6) 0.081(3) Uani 0.392(7) 4 e d PDU A 2
O14 O 0.7502(4) 0.59804(18) 0.1364(2) 0.0919(12) Uani 1 4 e d . A .
N1 N 0.6634(3) 0.16027(18) 0.00799(16) 0.0480(8) Uani 1 4 e d . . .
N2 N 0.8221(3) 0.27089(17) 0.04547(16) 0.0445(7) Uani 1 4 e d . . .
N3 N 0.5412(3) 0.29147(17) 0.08275(15) 0.0429(7) Uani 1 4 e d . . .
N4 N 0.5390(3) 0.16546(18) 0.15782(16) 0.0456(7) Uani 1 4 e d . . .
N5 N 0.7481(3) 0.26525(16) 0.20209(15) 0.0393(7) Uani 1 4 e d . . .
N6 N 0.8247(3) 0.13757(16) 0.14530(15) 0.0404(7) Uani 1 4 e d . . .
C1 C 0.5763(5) 0.1086(2) -0.0106(2) 0.0613(12) Uani 1 4 e d . . .
H1A H 0.5137 0.0976 0.0209 0.074 Uiso 1 4 e calc R . .
C2 C 0.5752(6) 0.0704(3) -0.0753(3) 0.0776(15) Uani 1 4 e d . . .
H2A H 0.5122 0.0353 -0.0874 0.093 Uiso 1 4 e calc R . .
C3 C 0.6705(6) 0.0859(3) -0.1214(3) 0.0791(15) Uani 1 4 e d . . .
H3A H 0.6745 0.0594 -0.1639 0.095 Uiso 1 4 e calc R . .
C4 C 0.7591(5) 0.1407(2) -0.1040(2) 0.0597(11) Uani 1 4 e d . . .
C5 C 0.8601(5) 0.1605(3) -0.1520(2) 0.0691(14) Uani 1 4 e d . . .
C6 C 0.9429(5) 0.2285(3) -0.1339(2) 0.0647(13) Uani 1 4 e d . . .
C7 C 0.9269(4) 0.2666(2) -0.0648(2) 0.0559(11) Uani 1 4 e d . . .
C8 C 0.9981(4) 0.3297(3) -0.0449(3) 0.0674(13) Uani 1 4 e d . . .
H8B H 1.0579 0.3489 -0.0747 0.081 Uiso 1 4 e calc R . .
C9 C 0.9782(4) 0.3628(3) 0.0190(3) 0.0658(12) Uani 1 4 e d . . .
H9B H 1.0220 0.4062 0.0326 0.079 Uiso 1 4 e calc R . .
C10 C 0.8920(4) 0.3311(2) 0.0635(2) 0.0542(10) Uani 1 4 e d . . .
H10B H 0.8824 0.3528 0.1080 0.065 Uiso 1 4 e calc R . .
C11 C 0.7515(4) 0.1774(2) -0.03867(19) 0.0466(9) Uani 1 4 e d . . .
C12 C 0.8376(4) 0.2395(2) -0.01857(19) 0.0446(9) Uani 1 4 e d . . .
C13 C 0.5422(4) 0.1015(2) 0.1958(2) 0.0553(10) Uani 1 4 e d . . .
H13A H 0.6135 0.0709 0.1939 0.066 Uiso 1 4 e calc R . .
C14 C 0.4447(4) 0.0790(3) 0.2372(2) 0.0617(12) Uani 1 4 e d . . .
H14B H 0.4501 0.0343 0.2626 0.074 Uiso 1 4 e calc R . .
C15 C 0.3401(4) 0.1241(3) 0.2401(2) 0.0623(12) Uani 1 4 e d . . .
H15A H 0.2731 0.1101 0.2676 0.075 Uiso 1 4 e calc R . .
C16 C 0.3335(4) 0.1906(3) 0.2020(2) 0.0541(10) Uani 1 4 e d . . .
C17 C 0.2267(4) 0.2431(3) 0.2064(2) 0.0620(12) Uani 1 4 e d . . .
C18 C 0.2231(4) 0.3140(3) 0.1610(3) 0.0683(13) Uani 1 4 e d . . .
C19 C 0.3335(4) 0.3276(3) 0.1162(2) 0.0559(11) Uani 1 4 e d . . .
C20 C 0.3372(4) 0.3897(3) 0.0713(3) 0.0640(12) Uani 1 4 e d . . .
H20A H 0.2691 0.4230 0.0678 0.077 Uiso 1 4 e calc R . .
C21 C 0.4413(4) 0.4013(3) 0.0325(2) 0.0630(12) Uani 1 4 e d . . .
H21A H 0.4442 0.4416 0.0013 0.076 Uiso 1 4 e calc R . .
C22 C 0.5431(4) 0.3518(2) 0.0405(2) 0.0494(9) Uani 1 4 e d . . .
H22A H 0.6154 0.3609 0.0156 0.059 Uiso 1 4 e calc R . .
C23 C 0.4358(4) 0.2786(2) 0.11878(19) 0.0447(9) Uani 1 4 e d . . .
C24 C 0.4358(4) 0.2097(2) 0.16088(19) 0.0467(9) Uani 1 4 e d . . .
C25 C 0.7082(4) 0.3303(2) 0.2289(2) 0.0455(9) Uani 1 4 e d . . .
H25A H 0.6522 0.3596 0.2006 0.055 Uiso 1 4 e calc R . .
C26 C 0.7463(4) 0.3554(2) 0.2960(2) 0.0562(10) Uani 1 4 e d . . .
H26A H 0.7164 0.4007 0.3127 0.067 Uiso 1 4 e calc R . .
C27 C 0.8291(4) 0.3128(2) 0.3381(2) 0.0531(10) Uani 1 4 e d . . .
H27A H 0.8545 0.3282 0.3842 0.064 Uiso 1 4 e calc R . .
C28 C 0.8746(3) 0.2463(2) 0.31102(18) 0.0434(9) Uani 1 4 e d . . .
C29 C 0.9707(4) 0.2015(2) 0.3523(2) 0.0516(10) Uani 1 4 e d . . .
C30 C 1.0114(4) 0.1261(2) 0.3219(2) 0.0511(10) Uani 1 4 e d . . .
C31 C 0.9591(4) 0.1056(2) 0.24928(19) 0.0445(9) Uani 1 4 e d . . .
C32 C 0.9951(4) 0.0401(2) 0.2167(2) 0.0539(10) Uani 1 4 e d . . .
H32A H 1.0507 0.0070 0.2408 0.065 Uiso 1 4 e calc R . .
C33 C 0.9478(4) 0.0245(2) 0.1485(2) 0.0548(10) Uani 1 4 e d . . .
H33A H 0.9722 -0.0186 0.1252 0.066 Uiso 1 4 e calc R . .
C34 C 0.8630(4) 0.0744(2) 0.1152(2) 0.0485(9) Uani 1 4 e d . . .
H34A H 0.8307 0.0633 0.0691 0.058 Uiso 1 4 e calc R . .
C35 C 0.8740(3) 0.1536(2) 0.21176(18) 0.0388(8) Uani 1 4 e d . . .
C36 C 0.8311(3) 0.22391(19) 0.24336(18) 0.0375(8) Uani 1 4 e d . . .

loop_
_atom_site_aniso_label
_atom_site_aniso_U_11
_atom_site_aniso_U_22
_atom_site_aniso_U_33
_atom_site_aniso_U_23
_atom_site_aniso_U_13
_atom_site_aniso_U_12
Ni1 0.0416(3) 0.0431(3) 0.0344(3) -0.00011(19) 0.00256(18) -0.0017(2)
Cl1 0.0703(9) 0.1250(14) 0.0772(9) 0.0292(9) -0.0035(7) -0.0057(9)
Cl2 0.0708(8) 0.0484(6) 0.0680(7) -0.0024(5) 0.0046(6) -0.0003(5)
O1 0.143(3) 0.099(3) 0.0488(19) -0.0142(18) 0.015(2) 0.049(3)
O2 0.109(3) 0.112(3) 0.061(2) 0.021(2) 0.044(2) 0.036(2)
O3 0.067(2) 0.112(3) 0.107(3) 0.004(2) 0.042(2) -0.008(2)
O4 0.065(2) 0.143(4) 0.120(3) 0.029(3) 0.025(2) 0.046(3)
O5 0.084(2) 0.079(2) 0.0507(18) -0.0027(15) -0.0212(16) -0.0058(18)
O6 0.071(2) 0.087(2) 0.064(2) 0.0121(17) -0.0130(16) 0.0200(19)
O7A 0.231(9) 0.131(7) 0.149(7) 0.049(6) 0.022(7) 0.104(6)
O8A 0.080(4) 0.100(4) 0.064(3) -0.012(3) 0.017(3) 0.005(3)
O9A 0.097(6) 0.216(9) 0.122(6) -0.037(6) 0.032(5) -0.044(6)
O10A 0.102(6) 0.103(6) 0.076(5) -0.017(4) -0.025(4) 0.019(5)
O7B 0.215(12) 0.189(12) 0.134(10) 0.018(9) -0.028(8) -0.018(9)
O8B 0.130(9) 0.097(7) 0.162(10) -0.015(7) 0.011(8) -0.006(7)
O9B 0.115(8) 0.123(8) 0.160(9) 0.035(7) 0.007(7) 0.004(7)
O10B 0.072(6) 0.116(8) 0.079(7) -0.013(6) -0.001(5) -0.007(6)
O11A 0.133(6) 0.102(5) 0.087(5) 0.026(4) 0.002(4) -0.013(5)
O12A 0.102(5) 0.090(5) 0.150(6) -0.018(4) 0.062(5) 0.014(4)
O13A 0.142(7) 0.091(5) 0.156(7) -0.037(5) -0.072(6) -0.006(5)
O11B 0.083(7) 0.084(6) 0.101(7) 0.002(6) -0.033(6) -0.002(5)
O12B 0.122(8) 0.087(6) 0.069(6) -0.009(5) 0.028(5) 0.031(6)
O13B 0.080(6) 0.058(5) 0.106(7) -0.013(5) 0.005(5) -0.022(5)
O14 0.097(3) 0.049(2) 0.134(3) -0.010(2) 0.046(2) -0.0002(19)
N1 0.057(2) 0.0448(19) 0.0411(17) 0.0040(14) -0.0062(15) 0.0009(16)
N2 0.0452(18) 0.0490(19) 0.0402(17) -0.0009(14) 0.0093(14) 0.0007(15)
N3 0.0432(18) 0.0492(19) 0.0360(16) -0.0012(13) -0.0003(13) -0.0035(14)
N4 0.0414(18) 0.053(2) 0.0419(17) 0.0054(14) -0.0026(14) -0.0050(15)
N5 0.0388(17) 0.0418(17) 0.0377(16) 0.0008(13) 0.0048(13) 0.0004(13)
N6 0.0428(17) 0.0414(17) 0.0376(16) -0.0037(13) 0.0065(13) -0.0007(14)
C1 0.074(3) 0.054(3) 0.054(3) 0.004(2) -0.013(2) -0.006(2)
C2 0.107(4) 0.055(3) 0.067(3) -0.012(2) -0.025(3) -0.006(3)
C3 0.115(5) 0.068(3) 0.052(3) -0.014(2) -0.012(3) 0.016(3)
C4 0.086(3) 0.047(2) 0.044(2) -0.0058(19) -0.005(2) 0.020(2)
C5 0.097(4) 0.072(3) 0.039(2) 0.003(2) 0.006(2) 0.040(3)
C6 0.078(3) 0.070(3) 0.048(2) 0.015(2) 0.021(2) 0.031(3)
C7 0.064(3) 0.059(3) 0.046(2) 0.0092(19) 0.019(2) 0.018(2)
C8 0.064(3) 0.072(3) 0.069(3) 0.015(2) 0.024(2) 0.003(3)
C9 0.060(3) 0.065(3) 0.075(3) 0.004(2) 0.020(2) -0.011(2)
C10 0.050(2) 0.055(3) 0.059(3) -0.003(2) 0.0120(19) -0.005(2)
C11 0.061(2) 0.044(2) 0.0345(19) 0.0028(16) -0.0006(17) 0.0093(19)
C12 0.051(2) 0.047(2) 0.0362(19) 0.0046(16) 0.0077(16) 0.0118(18)
C13 0.054(2) 0.058(3) 0.053(2) 0.012(2) -0.0043(19) -0.006(2)
C14 0.058(3) 0.070(3) 0.058(3) 0.020(2) 0.003(2) -0.012(2)
C15 0.053(3) 0.081(3) 0.053(2) 0.012(2) 0.007(2) -0.022(2)
C16 0.045(2) 0.073(3) 0.044(2) -0.001(2) 0.0019(17) -0.010(2)
C17 0.042(2) 0.086(3) 0.059(3) -0.005(2) 0.011(2) -0.010(2)
C18 0.046(3) 0.091(4) 0.067(3) 0.005(3) 0.000(2) 0.010(3)
C19 0.044(2) 0.066(3) 0.057(3) 0.000(2) -0.0052(19) 0.001(2)
C20 0.045(2) 0.063(3) 0.083(3) 0.008(2) -0.006(2) 0.006(2)
C21 0.061(3) 0.056(3) 0.071(3) 0.017(2) -0.009(2) -0.004(2)
C22 0.049(2) 0.050(2) 0.048(2) 0.0051(18) -0.0034(18) -0.0054(19)
C23 0.040(2) 0.055(2) 0.0382(19) -0.0013(16) -0.0055(16) -0.0033(18)
C24 0.040(2) 0.063(3) 0.0370(19) -0.0007(17) -0.0017(15) -0.0058(19)
C25 0.047(2) 0.044(2) 0.046(2) -0.0034(17) 0.0071(17) 0.0018(18)
C26 0.065(3) 0.049(2) 0.055(2) -0.0120(19) 0.008(2) 0.005(2)
C27 0.058(3) 0.063(3) 0.039(2) -0.0101(19) 0.0081(18) -0.004(2)
C28 0.043(2) 0.052(2) 0.0346(18) 0.0004(16) 0.0027(15) -0.0067(18)
C29 0.052(2) 0.062(3) 0.041(2) 0.0011(18) -0.0010(18) -0.008(2)
C30 0.041(2) 0.063(3) 0.049(2) 0.011(2) 0.0013(17) 0.0004(19)
C31 0.044(2) 0.048(2) 0.042(2) 0.0065(17) 0.0052(16) -0.0002(17)
C32 0.050(2) 0.051(2) 0.061(3) 0.011(2) 0.006(2) 0.0048(19)
C33 0.063(3) 0.042(2) 0.060(3) -0.0016(19) 0.010(2) 0.010(2)
C34 0.055(2) 0.047(2) 0.044(2) -0.0027(17) 0.0068(18) -0.0011(19)
C35 0.0374(19) 0.044(2) 0.0356(18) 0.0023(15) 0.0059(15) -0.0029(16)
C36 0.0358(18) 0.042(2) 0.0353(18) -0.0012(14) 0.0078(14) -0.0057(15)

loop_
_atom_type_symbol
_atom_type_description
_atom_type_scat_dispersion_real
_atom_type_scat_dispersion_imag
_atom_type_scat_source
C C 0.0033 0.0016 'International Tables Vol C Tables 4.2.6.8 and 6.1.1.4'
H H 0.0000 0.0000 'International Tables Vol C Tables 4.2.6.8 and 6.1.1.4'
N N 0.0061 0.0033 'International Tables Vol C Tables 4.2.6.8 and 6.1.1.4'
O O 0.0106 0.0060 'International Tables Vol C Tables 4.2.6.8 and 6.1.1.4'
Cl Cl 0.1484 0.1585 'International Tables Vol C Tables 4.2.6.8 and 6.1.1.4'
Ni Ni 0.3393 1.1124 'International Tables Vol C Tables 4.2.6.8 and 6.1.1.4'

loop_
_geom_angle_atom_site_label_1
_geom_angle_atom_site_label_2
_geom_angle_atom_site_label_3
_geom_angle
_geom_angle_site_symmetry_1
_geom_angle_site_symmetry_3
_geom_angle_publ_flag
N5 Ni1 N1 169.88(12) . . ?
N5 Ni1 N3 94.66(11) . . ?
N1 Ni1 N3 94.36(12) . . ?
N5 Ni1 N2 95.39(12) . . ?
N1 Ni1 N2 79.15(12) . . ?
N3 Ni1 N2 95.73(12) . . ?
N5 Ni1 N6 79.13(11) . . ?
N1 Ni1 N6 92.52(12) . . ?
N3 Ni1 N6 170.07(11) . . ?
N2 Ni1 N6 92.59(12) . . ?
N5 Ni1 N4 88.11(11) . . ?
N1 Ni1 N4 98.17(12) . . ?
N3 Ni1 N4 78.64(12) . . ?
N2 Ni1 N4 173.63(12) . . ?
N6 Ni1 N4 93.31(12) . . ?
O7B Cl1 O7A 39.4(7) . . ?
O7B Cl1 O8B 121.3(8) . . ?
O7A Cl1 O8B 144.1(8) . . ?
O7B Cl1 O10B 114.2(8) . . ?
O7A Cl1 O10B 100.3(9) . . ?
O8B Cl1 O10B 115.2(8) . . ?
O7B Cl1 O10A 140.9(8) . . ?
O7A Cl1 O10A 115.5(6) . . ?
O8B Cl1 O10A 95.1(8) . . ?
O10B Cl1 O10A 28.1(6) . . ?
O7B Cl1 O9A 107.9(9) . . ?
O7A Cl1 O9A 111.5(6) . . ?
O8B Cl1 O9A 35.6(6) . . ?
O10B Cl1 O9A 137.9(7) . . ?
O10A Cl1 O9A 110.3(5) . . ?
O7B Cl1 O8A 69.0(8) . . ?
O7A Cl1 O8A 106.1(5) . . ?
O8B Cl1 O8A 79.0(7) . . ?
O10B Cl1 O8A 92.6(6) . . ?
O10A Cl1 O8A 108.8(4) . . ?
O9A Cl1 O8A 103.8(5) . . ?
O7B Cl1 O9B 100.3(8) . . ?
O7A Cl1 O9B 66.7(6) . . ?
O8B Cl1 O9B 99.3(7) . . ?
O10B Cl1 O9B 101.3(7) . . ?
O10A Cl1 O9B 85.9(6) . . ?
O9A Cl1 O9B 69.0(6) . . ?
O8A Cl1 O9B 165.2(5) . . ?
O13A Cl2 O11B 113.9(6) . . ?
O13A Cl2 O14 118.2(5) . . ?
O11B Cl2 O14 124.7(5) . . ?
O13A Cl2 O11A 111.0(6) . . ?
O11B Cl2 O11A 38.6(5) . . ?
O14 Cl2 O11A 103.2(4) . . ?
O13A Cl2 O12B 66.5(6) . . ?
O11B Cl2 O12B 110.7(6) . . ?
O14 Cl2 O12B 105.9(4) . . ?
O11A Cl2 O12B 147.7(5) . . ?
O13A Cl2 O12A 112.4(5) . . ?
O11B Cl2 O12A 68.6(6) . . ?
O14 Cl2 O12A 105.9(3) . . ?
O11A Cl2 O12A 105.1(5) . . ?
O12B Cl2 O12A 53.2(5) . . ?
O13A Cl2 O13B 37.0(5) . . ?
O11B Cl2 O13B 106.7(6) . . ?
O14 Cl2 O13B 103.6(5) . . ?
O11A Cl2 O13B 83.4(6) . . ?
O12B Cl2 O13B 103.1(6) . . ?
O12A Cl2 O13B 146.4(5) . . ?
C1 N1 C11 118.4(4) . . ?
C1 N1 Ni1 127.8(3) . . ?
C11 N1 Ni1 113.7(3) . . ?
C10 N2 C12 118.0(3) . . ?
C10 N2 Ni1 128.3(3) . . ?
C12 N2 Ni1 113.7(3) . . ?
C22 N3 C23 118.3(3) . . ?
C22 N3 Ni1 127.3(3) . . ?
C23 N3 Ni1 114.3(2) . . ?
C24 N4 C13 118.2(3) . . ?
C24 N4 Ni1 113.2(2) . . ?
C13 N4 Ni1 127.8(3) . . ?
C25 N5 C36 117.7(3) . . ?
C25 N5 Ni1 127.6(2) . . ?
C36 N5 Ni1 114.6(2) . . ?
C34 N6 C35 117.4(3) . . ?
C34 N6 Ni1 128.9(3) . . ?
C35 N6 Ni1 113.7(2) . . ?
N1 C1 C2 122.6(5) . . ?
N1 C1 H1A 118.7 . . ?
C2 C1 H1A 118.7 . . ?
C3 C2 C1 118.3(5) . . ?
C3 C2 H2A 120.8 . . ?
C1 C2 H2A 120.8 . . ?
C4 C3 C2 119.8(4) . . ?
C4 C3 H3A 120.1 . . ?
C2 C3 H3A 120.1 . . ?
C3 C4 C11 118.0(4) . . ?
C3 C4 C5 121.9(4) . . ?
C11 C4 C5 120.1(4) . . ?
O1 C5 C4 122.4(5) . . ?
O1 C5 C6 118.9(5) . . ?
C4 C5 C6 118.6(4) . . ?
O2 C6 C7 122.4(5) . . ?
O2 C6 C5 119.6(4) . . ?
C7 C6 C5 118.0(4) . . ?
C8 C7 C12 119.0(4) . . ?
C8 C7 C6 121.3(4) . . ?
C12 C7 C6 119.7(4) . . ?
C9 C8 C7 118.6(4) . . ?
C9 C8 H8B 120.7 . . ?
C7 C8 H8B 120.7 . . ?
C8 C9 C10 119.3(4) . . ?
C8 C9 H9B 120.3 . . ?
C10 C9 H9B 120.3 . . ?
N2 C10 C9 123.1(4) . . ?
N2 C10 H10B 118.5 . . ?
C9 C10 H10B 118.5 . . ?
N1 C11 C4 122.7(4) . . ?
N1 C11 C12 116.3(3) . . ?
C4 C11 C12 121.0(4) . . ?
N2 C12 C7 121.9(4) . . ?
N2 C12 C11 116.1(3) . . ?
C7 C12 C11 121.9(4) . . ?
N4 C13 C14 123.2(4) . . ?
N4 C13 H13A 118.4 . . ?
C14 C13 H13A 118.4 . . ?
C15 C14 C13 118.3(4) . . ?
C15 C14 H14B 120.8 . . ?
C13 C14 H14B 120.8 . . ?
C14 C15 C16 120.1(4) . . ?
C14 C15 H15A 119.9 . . ?
C16 C15 H15A 119.9 . . ?
C15 C16 C24 118.4(4) . . ?
C15 C16 C17 122.3(4) . . ?
C24 C16 C17 119.2(4) . . ?
O3 C17 C16 122.3(5) . . ?
O3 C17 C18 117.9(5) . . ?
C16 C17 C18 119.6(4) . . ?
O4 C18 C19 123.0(5) . . ?
O4 C18 C17 119.8(4) . . ?
C19 C18 C17 117.1(4) . . ?
C23 C19 C20 118.4(4) . . ?
C23 C19 C18 120.3(4) . . ?
C20 C19 C18 121.3(4) . . ?
C21 C20 C19 119.6(4) . . ?
C21 C20 H20A 120.2 . . ?
C19 C20 H20A 120.2 . . ?
C20 C21 C22 118.8(4) . . ?
C20 C21 H21A 120.6 . . ?
C22 C21 H21A 120.6 . . ?
N3 C22 C21 122.7(4) . . ?
N3 C22 H22A 118.7 . . ?
C21 C22 H22A 118.7 . . ?
N3 C23 C19 122.1(4) . . ?
N3 C23 C24 116.1(3) . . ?
C19 C23 C24 121.8(4) . . ?
N4 C24 C16 121.7(4) . . ?
N4 C24 C23 116.5(3) . . ?
C16 C24 C23 121.8(4) . . ?
N5 C25 C26 123.0(4) . . ?
N5 C25 H25A 118.5 . . ?
C26 C25 H25A 118.5 . . ?
C27 C26 C25 119.1(4) . . ?
C27 C26 H26A 120.4 . . ?
C25 C26 H26A 120.4 . . ?
C26 C27 C28 119.1(4) . . ?
C26 C27 H27A 120.5 . . ?
C28 C27 H27A 120.5 . . ?
C36 C28 C27 118.8(4) . . ?
C36 C28 C29 120.2(4) . . ?
C27 C28 C29 120.9(3) . . ?
O5 C29 C28 121.9(4) . . ?
O5 C29 C30 119.3(4) . . ?
C28 C29 C30 118.7(3) . . ?
O6 C30 C31 122.7(4) . . ?
O6 C30 C29 119.8(4) . . ?
C31 C30 C29 117.5(3) . . ?
C32 C31 C35 118.7(3) . . ?
C32 C31 C30 121.2(4) . . ?
C35 C31 C30 120.1(3) . . ?
C33 C32 C31 119.3(4) . . ?
C33 C32 H32A 120.3 . . ?
C31 C32 H32A 120.3 . . ?
C32 C33 C34 118.5(4) . . ?
C32 C33 H33A 120.8 . . ?
C34 C33 H33A 120.8 . . ?
N6 C34 C33 123.9(4) . . ?
N6 C34 H34A 118.1 . . ?
C33 C34 H34A 118.1 . . ?
N6 C35 C31 122.1(3) . . ?
N6 C35 C36 116.2(3) . . ?
C31 C35 C36 121.6(3) . . ?
N5 C36 C28 122.2(3) . . ?
N5 C36 C35 116.1(3) . . ?
C28 C36 C35 121.6(3) . . ?

loop_
_geom_bond_atom_site_label_1
_geom_bond_atom_site_label_2
_geom_bond_distance
_geom_bond_site_symmetry_2
_geom_bond_publ_flag
Ni1 N5 2.079(3) . ?
Ni1 N1 2.080(3) . ?
Ni1 N3 2.084(3) . ?
Ni1 N2 2.088(3) . ?
Ni1 N6 2.104(3) . ?
Ni1 N4 2.111(3) . ?
Cl1 O7B 1.348(9) . ?
Cl1 O7A 1.377(6) . ?
Cl1 O8B 1.380(8) . ?
Cl1 O10B 1.389(8) . ?
Cl1 O10A 1.390(6) . ?
Cl1 O9A 1.410(7) . ?
Cl1 O8A 1.517(5) . ?
Cl1 O9B 1.520(8) . ?
Cl2 O13A 1.357(6) . ?
Cl2 O11B 1.390(8) . ?
Cl2 O14 1.411(3) . ?
Cl2 O11A 1.426(6) . ?
Cl2 O12B 1.428(7) . ?
Cl2 O12A 1.435(6) . ?
Cl2 O13B 1.448(7) . ?
O1 C5 1.223(5) . ?
O2 C6 1.207(5) . ?
O3 C17 1.207(5) . ?
O4 C18 1.199(5) . ?
O5 C29 1.216(5) . ?
O6 C30 1.209(4) . ?
N1 C1 1.333(5) . ?
N1 C11 1.345(5) . ?
N2 C10 1.336(5) . ?
N2 C12 1.344(4) . ?
N3 C22 1.339(5) . ?
N3 C23 1.350(5) . ?
N4 C24 1.346(5) . ?
N4 C13 1.347(5) . ?
N5 C25 1.344(5) . ?
N5 C36 1.351(4) . ?
N6 C34 1.336(5) . ?
N6 C35 1.351(4) . ?
C1 C2 1.391(6) . ?
C1 H1A 0.9300 . ?
C2 C3 1.388(7) . ?
C2 H2A 0.9300 . ?
C3 C4 1.377(7) . ?
C3 H3A 0.9300 . ?
C4 C11 1.396(5) . ?
C4 C5 1.473(7) . ?
C5 C6 1.523(7) . ?
C6 C7 1.482(6) . ?
C7 C8 1.393(7) . ?
C7 C12 1.400(5) . ?
C8 C9 1.363(6) . ?
C8 H8B 0.9300 . ?
C9 C10 1.388(6) . ?
C9 H9B 0.9300 . ?
C10 H10B 0.9300 . ?
C11 C12 1.468(6) . ?
C13 C14 1.381(6) . ?
C13 H13A 0.9300 . ?
C14 C15 1.367(6) . ?
C14 H14B 0.9300 . ?
C15 C16 1.387(6) . ?
C15 H15A 0.9300 . ?
C16 C24 1.401(5) . ?
C16 C17 1.470(6) . ?
C17 C18 1.528(7) . ?
C18 C19 1.491(6) . ?
C19 C23 1.387(5) . ?
C19 C20 1.395(6) . ?
C20 C21 1.363(6) . ?
C20 H20A 0.9300 . ?
C21 C22 1.390(6) . ?
C21 H21A 0.9300 . ?
C22 H22A 0.9300 . ?
C23 C24 1.463(5) . ?
C25 C26 1.373(5) . ?
C25 H25A 0.9300 . ?
C26 C27 1.370(6) . ?
C26 H26A 0.9300 . ?
C27 C28 1.389(6) . ?
C27 H27A 0.9300 . ?
C28 C36 1.381(5) . ?
C28 C29 1.473(5) . ?
C29 C30 1.536(6) . ?
C30 C31 1.482(5) . ?
C31 C32 1.384(6) . ?
C31 C35 1.399(5) . ?
C32 C33 1.372(6) . ?
C32 H32A 0.9300 . ?
C33 C34 1.383(5) . ?
C33 H33A 0.9300 . ?
C34 H34A 0.9300 . ?
C35 C36 1.473(5) . ?
